data_1508496
loop_
_publ_author_name
'Laus, Gerhard'
'Kahlenberg, Volker'

_publ_section_title
;
 Crystal Structures of 1-Hydroxyimidazole and Its Salts
;
_journal_issue 4
_journal_name_full Crystals
_journal_page_first 1492
_journal_page_last 1501
_journal_paper_doi 10.3390/cryst2041492
_journal_volume 2
_journal_year 2012
_chemical_absolute_configuration unk
_chemical_formula_moiety 'C3 H4 N2 O'
_chemical_formula_sum 'C3 H4 N2 O'
_chemical_formula_weight 84.08
_chemical_name_systematic
;
 ?
;
_space_group_IT_number 19
_symmetry_cell_setting orthorhombic
_symmetry_space_group_name_Hall 'P 2ac 2ab'
_symmetry_space_group_name_H-M 'P 21 21 21'
_atom_sites_solution_hydrogens geom
_atom_sites_solution_primary direct
_atom_sites_solution_secondary difmap
_audit_conform_dict_location ftp://ftp.iucr.org/pub/cif_core.dic
_audit_conform_dict_name cif_core.dic
_audit_conform_dict_version 2.4
_audit_creation_date 2011-11-11T17:03:47-00:00
_audit_creation_method 'WinGX routine CIF_UPDATE'
_cell_angle_alpha 90
_cell_angle_beta 90
_cell_angle_gamma 90
_cell_formula_units_Z 4
_cell_length_a 5.1024(3)
_cell_length_b 8.2922(5)
_cell_length_c 9.3064(6)
_cell_measurement_reflns_used 1949
_cell_measurement_temperature 173(2)
_cell_measurement_theta_max 67.2857
_cell_measurement_theta_min 4.7478
_cell_volume 393.75(4)
_computing_cell_refinement
;
        CrysAlisPro, Oxford Diffraction Ltd.,
        Version 1.171.34.44 (release 25-10-2010 CrysAlis171 .NET)
        (compiled Oct 25 2010,18:11:34)
;
_computing_data_collection
;
        CrysAlisPro, Oxford Diffraction Ltd.,
        Version 1.171.34.44 (release 25-10-2010 CrysAlis171 .NET)
        (compiled Oct 25 2010,18:11:34)
;
_computing_data_reduction
;
        CrysAlisPro, Oxford Diffraction Ltd.,
        Version 1.171.34.44 (release 25-10-2010 CrysAlis171 .NET)
        (compiled Oct 25 2010,18:11:34)
;
_computing_structure_refinement 'SHELXL-97 (Sheldrick, 1997)'
_computing_structure_solution 'SIR2002 (Burla et al., 2003)'
_diffrn_ambient_temperature 173(2)
_diffrn_detector_area_resol_mean 10.3575
_diffrn_measured_fraction_theta_full 1
_diffrn_measured_fraction_theta_max 1
_diffrn_measurement_device_type 'Xcalibur, Ruby, Gemini ultra'
_diffrn_measurement_method '\w scans'
_diffrn_orient_matrix_UB_11 0.1797945
_diffrn_orient_matrix_UB_12 0.1135719
_diffrn_orient_matrix_UB_13 -0.0863203
_diffrn_orient_matrix_UB_21 0.2373356
_diffrn_orient_matrix_UB_22 -0.0560447
_diffrn_orient_matrix_UB_23 0.0893154
_diffrn_orient_matrix_UB_31 0.0517274
_diffrn_orient_matrix_UB_32 -0.135793
_diffrn_orient_matrix_UB_33 -0.1093286
_diffrn_radiation_monochromator mirror
_diffrn_radiation_type CuK\a
_diffrn_radiation_wavelength 1.5418
_diffrn_reflns_av_R_equivalents 0.0241
_diffrn_reflns_av_unetI/netI 0.0197
_diffrn_reflns_limit_h_max 6
_diffrn_reflns_limit_h_min -6
_diffrn_reflns_limit_k_max 8
_diffrn_reflns_limit_k_min -9
_diffrn_reflns_limit_l_max 11
_diffrn_reflns_limit_l_min -11
_diffrn_reflns_number 2571
_diffrn_reflns_theta_full 67.4
_diffrn_reflns_theta_max 67.4
_diffrn_reflns_theta_min 7.15
_exptl_absorpt_coefficient_mu 0.937
_exptl_absorpt_correction_T_max 1
_exptl_absorpt_correction_T_min 0.86331
_exptl_absorpt_correction_type multi-scan
_exptl_absorpt_process_details
;
        CrysAlisPro, Oxford Diffraction Ltd.,
        Version 1.171.34.44 (release 25-10-2010 CrysAlis171 .NET)
        (compiled Oct 25 2010,18:11:34)
        Empirical absorption correction using spherical harmonics,
 implemented in SCALE3 ABSPACK scaling algorithm.
;
_exptl_crystal_colour colourless
_exptl_crystal_density_diffrn 1.418
_exptl_crystal_density_method 'not measured'
_exptl_crystal_description 'prismatic fragment'
_exptl_crystal_F_000 176
_exptl_crystal_size_max 0.4
_exptl_crystal_size_mid 0.2
_exptl_crystal_size_min 0.16
_refine_diff_density_max 0.139
_refine_diff_density_min -0.136
_refine_diff_density_rms 0.036
_refine_ls_extinction_coef 0.019(4)
_refine_ls_extinction_expression Fc^*^=kFc[1+0.001xFc^2^\l^3^/sin(2\q)]^-1/4^
_refine_ls_extinction_method SHELXL
_refine_ls_goodness_of_fit_ref 1.058
_refine_ls_hydrogen_treatment mixed
_refine_ls_matrix_type full
_refine_ls_number_parameters 59
_refine_ls_number_reflns 690
_refine_ls_number_restraints 1
_refine_ls_restrained_S_all 1.063
_refine_ls_R_factor_all 0.0315
_refine_ls_R_factor_gt 0.0301
_refine_ls_shift/su_max 0
_refine_ls_shift/su_mean 0
_refine_ls_structure_factor_coef Fsqd
_refine_ls_weighting_details 'calc w=1/[\s^2^(Fo^2^)+(0.0481P)^2^+0.0683P] where P=(Fo^2^+2Fc^2^)/3'
_refine_ls_weighting_scheme calc
_refine_ls_wR_factor_gt 0.0818
_refine_ls_wR_factor_ref 0.0829
_reflns_number_gt 663
_reflns_number_total 690
_reflns_threshold_expression >2sigma(I)
_cod_data_source_file 1CCDC899476_crystals-02-01492-s001_DC228.cif
_cod_data_source_block la212b_3_chateigner_1508496
_cod_database_code 1508496

loop_
_symmetry_equiv_pos_as_xyz
'x, y, z'
'-x+1/2, -y, z+1/2'
'x+1/2, -y+1/2, -z'
'-x, y+1/2, -z+1/2'

loop_
_atom_site_label
_atom_site_type_symbol
_atom_site_fract_x
_atom_site_fract_y
_atom_site_fract_z
_atom_site_U_iso_or_equiv
_atom_site_adp_type
_atom_site_occupancy
_atom_site_symmetry_multiplicity
_atom_site_calc_flag
_atom_site_refinement_flags
O1 O 0.8551(3) 0.19373(14) 0.34503(12) 0.0447(4) Uani 1 1 d D
N1 N 0.9139(2) 0.07604(15) 0.44384(14) 0.0332(4) Uani 1 1 d .
N2 N 0.8995(3) -0.06177(16) 0.64252(13) 0.0349(4) Uani 1 1 d .
C1 C 0.7857(3) 0.05420(18) 0.56723(17) 0.0345(4) Uani 1 1 d .
H1 H 0.6352 0.113 0.5967 0.041 Uiso 1 1 calc R
C2 C 1.1089(3) -0.11360(19) 0.56210(18) 0.0368(4) Uani 1 1 d .
H2 H 1.2273 -0.1966 0.5893 0.044 Uiso 1 1 calc R
C3 C 1.1207(3) -0.02832(19) 0.43809(18) 0.0376(4) Uani 1 1 d .
H3 H 1.246 -0.0389 0.3632 0.045 Uiso 1 1 calc R
H H 0.757(3) 0.145(2) 0.2802(15) 0.045 Uiso 1 1 d D

loop_
_atom_site_aniso_label
_atom_site_aniso_U_11
_atom_site_aniso_U_22
_atom_site_aniso_U_33
_atom_site_aniso_U_23
_atom_site_aniso_U_13
_atom_site_aniso_U_12
O1 0.0589(8) 0.0388(6) 0.0365(6) 0.0061(5) -0.0142(6) -0.0112(5)
N1 0.0349(7) 0.0356(7) 0.0292(7) 0.0007(5) -0.0042(6) -0.0051(5)
N2 0.0335(7) 0.0393(7) 0.0319(7) -0.0008(6) 0.0011(6) 0.0001(6)
C1 0.0324(8) 0.0369(8) 0.0343(8) -0.0041(8) 0.0018(7) 0.0008(6)
C2 0.0310(7) 0.0416(8) 0.0379(9) -0.0050(7) 0.0002(8) 0.0029(7)
C3 0.0334(8) 0.0456(9) 0.0339(8) -0.0060(7) 0.0055(7) -0.0036(7)

loop_
_atom_type_symbol
_atom_type_description
_atom_type_scat_dispersion_real
_atom_type_scat_dispersion_imag
_atom_type_scat_source
C C 0.0181 0.0091 'International Tables Vol C Tables 4.2.6.8 and 6.1.1.4'
H H 0 0 'International Tables Vol C Tables 4.2.6.8 and 6.1.1.4'
N N 0.0311 0.018 'International Tables Vol C Tables 4.2.6.8 and 6.1.1.4'
O O 0.0492 0.0322 'International Tables Vol C Tables 4.2.6.8 and 6.1.1.4'

loop_
_geom_angle_atom_site_label_1
_geom_angle_atom_site_label_2
_geom_angle_atom_site_label_3
_geom_angle
N1 O1 H 104.8(13)
C1 N1 C3 109.07(13)
C1 N1 O1 124.43(13)
C3 N1 O1 126.34(13)
C1 N2 C2 106.27(13)
N2 C1 N1 109.82(14)
N2 C1 H1 125.1
N1 C1 H1 125.1
C3 C2 N2 109.60(14)
C3 C2 H2 125.2
N2 C2 H2 125.2
C2 C3 N1 105.25(13)
C2 C3 H3 127.4
N1 C3 H3 127.4

loop_
_geom_bond_atom_site_label_1
_geom_bond_atom_site_label_2
_geom_bond_distance
O1 N1 1.3740(17)
O1 H 0.882(8)
N1 C1 1.334(2)
N1 C3 1.366(2)
N2 C1 1.324(2)
N2 C2 1.3734(19)
C1 H1 0.95
C2 C3 1.355(3)
C2 H2 0.95
C3 H3 0.95

loop_
_geom_hbond_atom_site_label_D
_geom_hbond_atom_site_label_H
_geom_hbond_atom_site_label_A
_geom_hbond_distance_DH
_geom_hbond_distance_HA
_geom_hbond_distance_DA
_geom_hbond_angle_DHA
_geom_hbond_site_symmetry_A
O1 H N2 0.882(8) 1.660(8) 2.5371(17) 172.5(18) 2_654

loop_
_geom_torsion_atom_site_label_1
_geom_torsion_atom_site_label_2
_geom_torsion_atom_site_label_3
_geom_torsion_atom_site_label_4
_geom_torsion
C2 N2 C1 N1 0.28(17)
C3 N1 C1 N2 -0.48(17)
O1 N1 C1 N2 -176.05(12)
C1 N2 C2 C3 0.02(18)
N2 C2 C3 N1 -0.30(17)
C1 N1 C3 C2 0.47(16)
O1 N1 C3 C2 175.94(13)

loop_
_cod_related_entry_id
_cod_related_entry_database
_cod_related_entry_code
1 ChemSpider 2849608
